data_7026404
loop_
_publ_author_name
'Junold, Konstantin'
'Burschka, Christian'
'Bertermann, R\"udiger'
'Tacke, Reinhold'

_publ_section_title
;
 Novel neutral hexacoordinate silicon(IV) complexes with two bidentate
 monoanionic benzamidinato ligands.
;
_journal_issue 39
_journal_name_full 'Dalton transactions (Cambridge, England : 2003)'
_journal_page_first 9401
_journal_page_last 9413
_journal_paper_doi 10.1039/c0dt00391c
_journal_volume 39
_journal_year 2010
_chemical_formula_moiety 'C28 H38 N6 S2 Si'
_chemical_formula_sum 'C28 H38 N6 S2 Si'
_chemical_formula_weight 550.85
_chemical_name_systematic
;
?
;
_space_group_IT_number 14
_symmetry_cell_setting monoclinic
_symmetry_space_group_name_Hall '-P 2yn'
_symmetry_space_group_name_H-M 'P 1 21/n 1'
_atom_sites_solution_hydrogens geom
_atom_sites_solution_primary direct
_atom_sites_solution_secondary difmap
_audit_creation_method SHELXL-97
_cell_angle_alpha 90.00
_cell_angle_beta 91.051(11)
_cell_angle_gamma 90.00
_cell_formula_units_Z 4
_cell_length_a 12.6263(11)
_cell_length_b 15.6704(17)
_cell_length_c 15.3420(13)
_cell_measurement_reflns_used 4584
_cell_measurement_temperature 173(2)
_cell_measurement_theta_max 26.3
_cell_measurement_theta_min 6.25
_cell_volume 3035.0(5)
_computing_cell_refinement Stoe-IPDS
_computing_data_collection Stoe-IPDS
_computing_data_reduction Stoe-IPDS
_computing_molecular_graphics Ortep/Povray
_computing_publication_material Bruker-SHELXTL
_computing_structure_refinement 'SHELXL-97 (Sheldrick, 2008)'
_computing_structure_solution 'SHELXS-97 (Sheldrick, 2008)'
_diffrn_ambient_temperature 173(2)
_diffrn_measured_fraction_theta_full 0.935
_diffrn_measured_fraction_theta_max 0.935
_diffrn_measurement_device_type '_image_plate_Stoe-IPDS'
_diffrn_measurement_method 'omega scan'
_diffrn_radiation_monochromator graphite
_diffrn_radiation_source 'fine-focus sealed tube'
_diffrn_radiation_type MoK\a
_diffrn_radiation_wavelength 0.71073
_diffrn_reflns_av_R_equivalents 0.0573
_diffrn_reflns_av_sigmaI/netI 0.0367
_diffrn_reflns_limit_h_max 17
_diffrn_reflns_limit_h_min -17
_diffrn_reflns_limit_k_max 21
_diffrn_reflns_limit_k_min -21
_diffrn_reflns_limit_l_max 20
_diffrn_reflns_limit_l_min -20
_diffrn_reflns_number 48274
_diffrn_reflns_theta_full 29.11
_diffrn_reflns_theta_max 29.11
_diffrn_reflns_theta_min 2.60
_exptl_absorpt_coefficient_mu 0.242
_exptl_absorpt_correction_T_max 0.9063
_exptl_absorpt_correction_T_min 0.8390
_exptl_absorpt_correction_type multi-scan
_exptl_absorpt_process_details
;
[c.f. r.h. blessing, acta cryst. (1995), a51, 33-38]
;
_exptl_crystal_colour colorless
_exptl_crystal_density_diffrn 1.206
_exptl_crystal_density_method 'not measured'
_exptl_crystal_description block
_exptl_crystal_F_000 1176
_exptl_crystal_size_max .5
_exptl_crystal_size_mid .4
_exptl_crystal_size_min .2
_refine_diff_density_max 0.397
_refine_diff_density_min -0.499
_refine_diff_density_rms 0.057
_refine_ls_extinction_method none
_refine_ls_goodness_of_fit_ref 1.056
_refine_ls_hydrogen_treatment constr
_refine_ls_matrix_type full
_refine_ls_number_parameters 342
_refine_ls_number_reflns 7622
_refine_ls_number_restraints 0
_refine_ls_restrained_S_all 1.056
_refine_ls_R_factor_all 0.0649
_refine_ls_R_factor_gt 0.0440
_refine_ls_shift/su_max 0.001
_refine_ls_shift/su_mean 0.000
_refine_ls_structure_factor_coef Fsqd
_refine_ls_weighting_details 'calc w=1/[\s^2^(Fo^2^)+(0.0633P)^2^+0.9262P] where P=(Fo^2^+2Fc^2^)/3'
_refine_ls_weighting_scheme calc
_refine_ls_wR_factor_gt 0.1126
_refine_ls_wR_factor_ref 0.1231
_reflns_number_gt 5519
_reflns_number_total 7622
_reflns_threshold_expression >2sigma(I)
_cod_data_source_file c0dt00391c.txt
_cod_data_source_block jun16u
_cod_original_sg_symbol_H-M P21/n
_cod_database_code 7026404

loop_
_symmetry_equiv_pos_as_xyz
'x, y, z'
'-x+1/2, y+1/2, -z+1/2'
'-x, -y, -z'
'x-1/2, -y-1/2, z-1/2'

loop_
_atom_site_label
_atom_site_type_symbol
_atom_site_fract_x
_atom_site_fract_y
_atom_site_fract_z
_atom_site_U_iso_or_equiv
_atom_site_adp_type
_atom_site_occupancy
_atom_site_symmetry_multiplicity
_atom_site_calc_flag
_atom_site_refinement_flags
C1 C 0.64748(13) 0.12184(9) 0.15796(10) 0.0210(3) Uani 1 1 d .
C2 C 0.72832(12) 0.06718(9) 0.11554(10) 0.0213(3) Uani 1 1 d .
C3 C 0.76138(13) -0.00765(10) 0.15805(11) 0.0242(3) Uani 1 1 d .
H3 H 0.7340 -0.0215 0.2136 0.029 Uiso 1 1 calc R
C4 C 0.83426(14) -0.06188(10) 0.11917(12) 0.0265(3) Uani 1 1 d .
H4 H 0.8563 -0.1126 0.1481 0.032 Uiso 1 1 calc R
C5 C 0.87454(14) -0.04173(11) 0.03824(12) 0.0284(4) Uani 1 1 d .
H5 H 0.9234 -0.0791 0.0113 0.034 Uiso 1 1 calc R
C6 C 0.84339(14) 0.03318(12) -0.00350(12) 0.0301(4) Uani 1 1 d .
H6 H 0.8718 0.0473 -0.0586 0.036 Uiso 1 1 calc R
C7 C 0.77059(14) 0.08775(10) 0.03511(11) 0.0264(3) Uani 1 1 d .
H7 H 0.7499 0.1390 0.0064 0.032 Uiso 1 1 calc R
C11 C 0.75801(13) 0.15884(11) 0.28722(11) 0.0275(4) Uani 1 1 d .
H11 H 0.8012 0.1074 0.2728 0.033 Uiso 1 1 calc R
C13 C 0.74981(17) 0.16178(15) 0.38589(13) 0.0419(5) Uani 1 1 d .
H13A H 0.7195 0.2166 0.4034 0.063 Uiso 1 1 calc R
H13B H 0.8205 0.1553 0.4125 0.063 Uiso 1 1 calc R
H13C H 0.7041 0.1153 0.4054 0.063 Uiso 1 1 calc R
C12 C 0.81820(16) 0.23662(14) 0.25390(16) 0.0432(5) Uani 1 1 d .
H12A H 0.8220 0.2340 0.1902 0.065 Uiso 1 1 calc R
H12B H 0.8900 0.2369 0.2792 0.065 Uiso 1 1 calc R
H12C H 0.7811 0.2888 0.2709 0.065 Uiso 1 1 calc R
C8 C 0.51645(14) 0.13368(11) 0.03474(11) 0.0265(4) Uani 1 1 d .
H8 H 0.5589 0.0862 0.0092 0.032 Uiso 1 1 calc R
C9 C 0.39970(15) 0.10712(13) 0.03273(13) 0.0371(4) Uani 1 1 d .
H9A H 0.3900 0.0577 0.0709 0.056 Uiso 1 1 calc R
H9B H 0.3783 0.0920 -0.0270 0.056 Uiso 1 1 calc R
H9C H 0.3561 0.1546 0.0530 0.056 Uiso 1 1 calc R
C10 C 0.53298(18) 0.21380(13) -0.02072(13) 0.0390(5) Uani 1 1 d .
H10A H 0.4910 0.2609 0.0027 0.059 Uiso 1 1 calc R
H10B H 0.5103 0.2023 -0.0810 0.059 Uiso 1 1 calc R
H10C H 0.6081 0.2294 -0.0192 0.059 Uiso 1 1 calc R
C14 C 0.34602(13) 0.15124(10) 0.24751(10) 0.0225(3) Uani 1 1 d .
C15 C 0.23454(13) 0.12455(10) 0.26207(11) 0.0246(3) Uani 1 1 d .
C20 C 0.20167(15) 0.10493(12) 0.34614(13) 0.0324(4) Uani 1 1 d .
H20 H 0.2497 0.1107 0.3942 0.039 Uiso 1 1 calc R
C19 C 0.09834(16) 0.07681(13) 0.35966(14) 0.0381(4) Uani 1 1 d .
H19 H 0.0758 0.0639 0.4169 0.046 Uiso 1 1 calc R
C18 C 0.02819(15) 0.06773(12) 0.28898(15) 0.0376(4) Uani 1 1 d .
H18 H -0.0413 0.0466 0.2979 0.045 Uiso 1 1 calc R
C17 C 0.05941(15) 0.08941(12) 0.20576(14) 0.0359(4) Uani 1 1 d .
H17 H 0.0107 0.0848 0.1581 0.043 Uiso 1 1 calc R
C16 C 0.16207(14) 0.11797(11) 0.19189(12) 0.0297(4) Uani 1 1 d .
H16 H 0.1832 0.1331 0.1348 0.036 Uiso 1 1 calc R
C24 C 0.43373(15) 0.01710(10) 0.29633(12) 0.0292(4) Uani 1 1 d .
H24 H 0.3594 0.0009 0.3104 0.035 Uiso 1 1 calc R
C26 C 0.5002(3) 0.00916(15) 0.3792(2) 0.0818(12) Uani 1 1 d .
H26A H 0.5724 0.0290 0.3683 0.123 Uiso 1 1 calc R
H26B H 0.5022 -0.0507 0.3977 0.123 Uiso 1 1 calc R
H26C H 0.4690 0.0440 0.4251 0.123 Uiso 1 1 calc R
C25 C 0.4722(2) -0.04389(13) 0.22628(19) 0.0556(7) Uani 1 1 d .
H25A H 0.4274 -0.0379 0.1738 0.083 Uiso 1 1 calc R
H25B H 0.4681 -0.1027 0.2477 0.083 Uiso 1 1 calc R
H25C H 0.5457 -0.0303 0.2123 0.083 Uiso 1 1 calc R
C21 C 0.30792(14) 0.30193(10) 0.20735(12) 0.0284(4) Uani 1 1 d .
H21 H 0.2334 0.2811 0.2122 0.034 Uiso 1 1 calc R
C23 C 0.32741(18) 0.36353(12) 0.28226(14) 0.0406(5) Uani 1 1 d .
H23A H 0.3151 0.3343 0.3376 0.061 Uiso 1 1 calc R
H23B H 0.2789 0.4121 0.2765 0.061 Uiso 1 1 calc R
H23C H 0.4007 0.3839 0.2811 0.061 Uiso 1 1 calc R
C22 C 0.31655(19) 0.34410(13) 0.11869(13) 0.0417(5) Uani 1 1 d .
H22A H 0.3889 0.3651 0.1112 0.063 Uiso 1 1 calc R
H22B H 0.2668 0.3920 0.1147 0.063 Uiso 1 1 calc R
H22C H 0.2995 0.3024 0.0729 0.063 Uiso 1 1 calc R
C27 C 0.50589(14) 0.23973(10) 0.42233(11) 0.0266(3) Uani 1 1 d .
C28 C 0.61744(14) 0.35539(10) 0.15504(11) 0.0271(4) Uani 1 1 d .
N1 N 0.65361(11) 0.14863(8) 0.24168(9) 0.0223(3) Uani 1 1 d .
N2 N 0.55596(11) 0.14902(8) 0.12458(9) 0.0214(3) Uani 1 1 d .
N4 N 0.43252(11) 0.10624(8) 0.26635(9) 0.0222(3) Uani 1 1 d .
N3 N 0.37752(11) 0.22629(8) 0.21456(9) 0.0220(3) Uani 1 1 d .
N5 N 0.52198(11) 0.23882(9) 0.34738(9) 0.0247(3) Uani 1 1 d .
N6 N 0.57087(12) 0.30436(9) 0.19524(10) 0.0256(3) Uani 1 1 d .
Si Si 0.52118(3) 0.20131(3) 0.23414(3) 0.01987(10) Uani 1 1 d .
S1 S 0.48704(6) 0.24226(4) 0.52529(3) 0.05387(18) Uani 1 1 d .
S2 S 0.68133(5) 0.42606(4) 0.10141(4) 0.04645(15) Uani 1 1 d .

loop_
_atom_site_aniso_label
_atom_site_aniso_U_11
_atom_site_aniso_U_22
_atom_site_aniso_U_33
_atom_site_aniso_U_23
_atom_site_aniso_U_13
_atom_site_aniso_U_12
C1 0.0229(7) 0.0203(7) 0.0198(7) -0.0008(5) -0.0024(6) -0.0003(5)
C2 0.0212(7) 0.0234(7) 0.0193(7) -0.0030(5) -0.0025(6) -0.0001(5)
C3 0.0249(8) 0.0283(7) 0.0192(8) -0.0001(6) -0.0014(7) 0.0009(6)
C4 0.0271(8) 0.0250(7) 0.0271(9) -0.0012(6) -0.0033(7) 0.0042(6)
C5 0.0231(8) 0.0349(9) 0.0273(9) -0.0063(7) 0.0017(7) 0.0050(6)
C6 0.0287(9) 0.0395(9) 0.0222(8) 0.0005(7) 0.0050(7) 0.0026(7)
C7 0.0263(8) 0.0285(8) 0.0245(8) 0.0030(6) -0.0009(7) 0.0025(6)
C11 0.0241(8) 0.0338(8) 0.0244(8) -0.0090(6) -0.0060(7) 0.0048(6)
C13 0.0364(10) 0.0640(13) 0.0249(9) -0.0095(9) -0.0111(9) 0.0049(9)
C12 0.0309(10) 0.0496(12) 0.0487(13) -0.0026(9) -0.0090(9) -0.0075(8)
C8 0.0288(8) 0.0311(8) 0.0192(8) -0.0075(6) -0.0066(7) 0.0063(6)
C9 0.0306(9) 0.0473(11) 0.0329(10) -0.0164(8) -0.0106(8) 0.0035(8)
C10 0.0483(12) 0.0445(10) 0.0241(9) 0.0026(7) -0.0069(9) 0.0105(9)
C14 0.0251(8) 0.0243(7) 0.0179(7) -0.0043(5) -0.0025(6) 0.0002(6)
C15 0.0248(8) 0.0234(7) 0.0254(8) -0.0027(6) -0.0009(7) 0.0018(6)
C20 0.0303(9) 0.0399(9) 0.0271(9) 0.0000(7) 0.0007(8) 0.0029(7)
C19 0.0322(10) 0.0472(11) 0.0352(11) 0.0067(8) 0.0093(9) 0.0046(8)
C18 0.0231(8) 0.0384(10) 0.0514(13) 0.0049(8) 0.0049(9) 0.0016(7)
C17 0.0261(9) 0.0411(10) 0.0403(11) -0.0023(8) -0.0057(8) -0.0005(7)
C16 0.0281(9) 0.0342(8) 0.0268(9) -0.0022(7) -0.0029(8) -0.0006(7)
C24 0.0314(9) 0.0224(7) 0.0336(9) 0.0028(6) -0.0021(8) -0.0002(6)
C26 0.138(3) 0.0338(11) 0.0711(18) 0.0211(11) -0.062(2) -0.0114(14)
C25 0.0667(16) 0.0248(9) 0.0763(18) -0.0027(10) 0.0285(14) 0.0013(9)
C21 0.0306(9) 0.0268(8) 0.0278(9) -0.0012(6) -0.0012(7) 0.0081(6)
C23 0.0511(12) 0.0340(9) 0.0365(11) -0.0095(8) -0.0031(10) 0.0154(8)
C22 0.0570(13) 0.0355(9) 0.0323(10) 0.0024(8) -0.0059(10) 0.0162(9)
C27 0.0324(9) 0.0216(7) 0.0259(9) -0.0032(6) 0.0015(7) 0.0015(6)
C28 0.0301(8) 0.0283(8) 0.0229(8) -0.0069(6) -0.0011(7) 0.0007(6)
N1 0.0222(6) 0.0262(6) 0.0183(7) -0.0045(5) -0.0030(6) 0.0019(5)
N2 0.0222(6) 0.0237(6) 0.0183(6) -0.0044(5) -0.0030(6) 0.0023(5)
N4 0.0231(7) 0.0212(6) 0.0223(7) -0.0013(5) -0.0012(6) 0.0000(5)
N3 0.0231(6) 0.0217(6) 0.0212(7) -0.0028(5) -0.0015(6) 0.0023(5)
N5 0.0264(7) 0.0272(6) 0.0205(7) -0.0047(5) -0.0015(6) 0.0007(5)
N6 0.0276(7) 0.0245(6) 0.0246(7) -0.0036(5) 0.0000(6) -0.0005(5)
Si 0.0213(2) 0.02043(19) 0.0178(2) -0.00326(15) -0.00199(17) 0.00104(15)
S1 0.0942(5) 0.0445(3) 0.0235(2) 0.0009(2) 0.0163(3) 0.0068(3)
S2 0.0599(4) 0.0462(3) 0.0336(3) 0.0017(2) 0.0118(3) -0.0192(2)

loop_
_atom_type_symbol
_atom_type_description
_atom_type_scat_dispersion_real
_atom_type_scat_dispersion_imag
_atom_type_scat_source
C C 0.0033 0.0016 'International Tables Vol C Tables 4.2.6.8 and 6.1.1.4'
H H 0.0000 0.0000 'International Tables Vol C Tables 4.2.6.8 and 6.1.1.4'
N N 0.0061 0.0033 'International Tables Vol C Tables 4.2.6.8 and 6.1.1.4'
Si Si 0.0817 0.0704 'International Tables Vol C Tables 4.2.6.8 and 6.1.1.4'
S S 0.1246 0.1234 'International Tables Vol C Tables 4.2.6.8 and 6.1.1.4'

loop_
_geom_angle_atom_site_label_1
_geom_angle_atom_site_label_2
_geom_angle_atom_site_label_3
_geom_angle
N2 C1 N1 107.55(14)
N2 C1 C2 127.94(14)
N1 C1 C2 124.41(13)
N2 C1 Si 55.08(8)
N1 C1 Si 52.48(8)
C2 C1 Si 175.66(11)
C7 C2 C3 119.39(15)
C7 C2 C1 122.06(14)
C3 C2 C1 118.55(15)
C4 C3 C2 120.26(16)
C5 C4 C3 120.00(15)
C4 C5 C6 119.95(16)
C5 C6 C7 120.32(17)
C2 C7 C6 120.06(15)
N1 C11 C13 113.25(15)
N1 C11 C12 111.70(14)
C13 C11 C12 110.62(16)
N2 C8 C9 111.81(15)
N2 C8 C10 109.73(14)
C9 C8 C10 110.62(15)
N4 C14 N3 107.39(14)
N4 C14 C15 126.47(15)
N3 C14 C15 126.12(14)
N4 C14 Si 55.02(8)
N3 C14 Si 52.53(8)
C15 C14 Si 175.29(12)
C20 C15 C16 119.45(17)
C20 C15 C14 119.88(15)
C16 C15 C14 120.67(16)
C19 C20 C15 120.07(17)
C18 C19 C20 119.91(19)
C17 C18 C19 120.27(18)
C18 C17 C16 120.09(18)
C17 C16 C15 120.15(18)
N4 C24 C26 110.05(15)
N4 C24 C25 112.12(16)
C26 C24 C25 111.2(2)
N3 C21 C23 111.43(14)
N3 C21 C22 111.33(15)
C23 C21 C22 112.86(16)
N5 C27 S1 178.39(17)
N6 C28 S2 179.11(16)
C1 N1 C11 120.92(14)
C1 N1 Si 92.45(10)
C11 N1 Si 139.98(11)
C1 N2 C8 125.83(14)
C1 N2 Si 90.60(10)
C8 N2 Si 143.56(11)
C14 N4 C24 125.20(14)
C14 N4 Si 90.75(10)
C24 N4 Si 144.02(12)
C14 N3 C21 123.40(15)
C14 N3 Si 92.82(10)
C21 N3 Si 138.72(11)
C27 N5 Si 159.35(14)
C28 N6 Si 161.27(14)
N5 Si N6 91.72(7)
N5 Si N1 95.38(6)
N6 Si N1 95.63(7)
N5 Si N3 94.21(7)
N6 Si N3 95.72(6)
N1 Si N3 164.90(6)
N5 Si N2 164.76(6)
N6 Si N2 90.33(6)
N1 Si N2 69.39(6)
N3 Si N2 100.61(6)
N5 Si N4 89.89(6)
N6 Si N4 164.53(6)
N1 Si N4 99.54(6)
N3 Si N4 68.82(6)
N2 Si N4 92.15(6)
N5 Si C1 130.45(6)
N6 Si C1 93.74(6)
N1 Si C1 35.07(5)
N3 Si C1 133.95(6)
N2 Si C1 34.32(5)
N4 Si C1 96.90(6)
N5 Si C14 90.75(6)
N6 Si C14 130.33(6)
N1 Si C14 133.45(6)
N3 Si C14 34.66(6)
N2 Si C14 99.40(6)
N4 Si C14 34.24(5)
C1 Si C14 120.83(6)

loop_
_geom_bond_atom_site_label_1
_geom_bond_atom_site_label_2
_geom_bond_distance
C1 N2 1.326(2)
C1 N1 1.352(2)
C1 C2 1.491(2)
C1 Si 2.3512(17)
C2 C7 1.391(2)
C2 C3 1.402(2)
C3 C4 1.395(2)
C4 C5 1.387(3)
C5 C6 1.390(2)
C6 C7 1.395(2)
C11 N1 1.489(2)
C11 C13 1.520(3)
C11 C12 1.529(3)
C8 N2 1.4768(19)
C8 C9 1.531(3)
C8 C10 1.533(3)
C14 N4 1.327(2)
C14 N3 1.343(2)
C14 C15 1.489(2)
C14 Si 2.3592(17)
C15 C20 1.396(3)
C15 C16 1.404(2)
C20 C19 1.396(3)
C19 C18 1.395(3)
C18 C17 1.385(3)
C17 C16 1.391(3)
C24 N4 1.471(2)
C24 C26 1.515(3)
C24 C25 1.524(3)
C21 N3 1.479(2)
C21 C23 1.518(2)
C21 C22 1.518(3)
C27 N5 1.171(2)
C27 S1 1.6023(19)
C28 N6 1.174(2)
C28 S2 1.6058(19)
N1 Si 1.8664(14)
N2 Si 1.9279(14)
N4 Si 1.9330(14)
N3 Si 1.8746(14)
N5 Si 1.8338(15)
N6 Si 1.8361(15)

loop_
_geom_torsion_atom_site_label_1
_geom_torsion_atom_site_label_2
_geom_torsion_atom_site_label_3
_geom_torsion_atom_site_label_4
_geom_torsion
N2 C1 C2 C7 53.5(2)
N1 C1 C2 C7 -130.53(17)
Si C1 C2 C7 -173.6(14)
N2 C1 C2 C3 -125.75(18)
N1 C1 C2 C3 50.2(2)
Si C1 C2 C3 7.1(15)
C7 C2 C3 C4 -1.4(2)
C1 C2 C3 C4 177.90(14)
C2 C3 C4 C5 0.2(2)
C3 C4 C5 C6 0.9(2)
C4 C5 C6 C7 -0.9(3)
C3 C2 C7 C6 1.4(2)
C1 C2 C7 C6 -177.81(15)
C5 C6 C7 C2 -0.3(3)
N4 C14 C15 C20 59.2(2)
N3 C14 C15 C20 -119.21(19)
Si C14 C15 C20 -47.6(15)
N4 C14 C15 C16 -120.10(19)
N3 C14 C15 C16 61.5(2)
Si C14 C15 C16 133.1(14)
C16 C15 C20 C19 1.7(3)
C14 C15 C20 C19 -177.60(16)
C15 C20 C19 C18 0.5(3)
C20 C19 C18 C17 -2.3(3)
C19 C18 C17 C16 1.9(3)
C18 C17 C16 C15 0.3(3)
C20 C15 C16 C17 -2.1(3)
C14 C15 C16 C17 177.19(16)
N2 C1 N1 C11 -156.42(14)
C2 C1 N1 C11 26.9(2)
Si C1 N1 C11 -156.81(16)
N2 C1 N1 Si 0.39(13)
C2 C1 N1 Si -176.27(14)
C13 C11 N1 C1 -161.83(15)
C12 C11 N1 C1 72.5(2)
C13 C11 N1 Si 55.9(2)
C12 C11 N1 Si -69.8(2)
N1 C1 N2 C8 -179.62(14)
C2 C1 N2 C8 -3.1(3)
Si C1 N2 C8 -179.25(18)
N1 C1 N2 Si -0.38(12)
C2 C1 N2 Si 176.13(15)
C9 C8 N2 C1 135.29(17)
C10 C8 N2 C1 -101.59(19)
C9 C8 N2 Si -43.4(2)
C10 C8 N2 Si 79.7(2)
N3 C14 N4 C24 -174.06(14)
C15 C14 N4 C24 7.3(3)
Si C14 N4 C24 -178.23(18)
N3 C14 N4 Si 4.17(13)
C15 C14 N4 Si -174.50(15)
C26 C24 N4 C14 -127.7(2)
C25 C24 N4 C14 108.0(2)
C26 C24 N4 Si 55.3(3)
C25 C24 N4 Si -69.0(3)
N4 C14 N3 C21 -163.32(14)
C15 C14 N3 C21 15.4(2)
Si C14 N3 C21 -159.02(17)
N4 C14 N3 Si -4.30(13)
C15 C14 N3 Si 174.37(14)
C23 C21 N3 C14 98.6(2)
C22 C21 N3 C14 -134.47(17)
C23 C21 N3 Si -48.6(3)
C22 C21 N3 Si 78.4(2)
S1 C27 N5 Si 145(6)
S2 C28 N6 Si -145(11)
C27 N5 Si N6 169.6(4)
C27 N5 Si N1 -94.6(4)
C27 N5 Si N3 73.7(4)
C27 N5 Si N2 -92.8(5)
C27 N5 Si N4 5.0(4)
C27 N5 Si C1 -94.0(4)
C27 N5 Si C14 39.2(4)
C28 N6 Si N5 143.1(4)
C28 N6 Si N1 47.5(4)
C28 N6 Si N3 -122.5(4)
C28 N6 Si N2 -21.8(4)
C28 N6 Si N4 -121.1(4)
C28 N6 Si C1 12.4(4)
C28 N6 Si C14 -124.5(4)
C1 N1 Si N5 179.23(10)
C11 N1 Si N5 -32.46(19)
C1 N1 Si N6 -88.50(10)
C11 N1 Si N6 59.81(19)
C1 N1 Si N3 50.0(3)
C11 N1 Si N3 -161.7(2)
C1 N1 Si N2 -0.27(9)
C11 N1 Si N2 148.04(19)
C1 N1 Si N4 88.44(10)
C11 N1 Si N4 -123.25(18)
C11 N1 Si C1 148.3(2)
C1 N1 Si C14 83.06(12)
C11 N1 Si C14 -128.63(17)
C14 N3 Si N5 -85.23(10)
C21 N3 Si N5 67.83(18)
C14 N3 Si N6 -177.38(10)
C21 N3 Si N6 -24.33(18)
C14 N3 Si N1 44.1(3)
C21 N3 Si N1 -162.9(2)
C14 N3 Si N2 91.21(10)
C21 N3 Si N2 -115.74(17)
C14 N3 Si N4 3.02(9)
C21 N3 Si N4 156.07(19)
C14 N3 Si C1 81.80(12)
C21 N3 Si C1 -125.14(16)
C21 N3 Si C14 153.1(2)
C1 N2 Si N5 -1.6(3)
C8 N2 Si N5 177.4(2)
C1 N2 Si N6 96.17(10)
C8 N2 Si N6 -84.86(19)
C1 N2 Si N1 0.28(9)
C8 N2 Si N1 179.2(2)
C1 N2 Si N3 -167.95(9)
C8 N2 Si N3 11.0(2)
C1 N2 Si N4 -99.10(10)
C8 N2 Si N4 79.87(19)
C8 N2 Si C1 179.0(2)
C1 N2 Si C14 -132.76(10)
C8 N2 Si C14 46.2(2)
C14 N4 Si N5 91.50(10)
C24 N4 Si N5 -91.0(2)
C14 N4 Si N6 -4.6(3)
C24 N4 Si N6 173.0(2)
C14 N4 Si N1 -173.06(10)
C24 N4 Si N1 4.5(2)
C14 N4 Si N3 -3.05(9)
C24 N4 Si N3 174.5(2)
C14 N4 Si N2 -103.60(10)
C24 N4 Si N2 73.9(2)
C14 N4 Si C1 -137.71(10)
C24 N4 Si C1 39.8(2)
C24 N4 Si C14 177.5(3)
N2 C1 Si N5 179.45(10)
N1 C1 Si N5 -1.01(13)
C2 C1 Si N5 44.3(15)
N2 C1 Si N6 -85.08(10)
N1 C1 Si N6 94.46(10)
C2 C1 Si N6 139.7(15)
N2 C1 Si N1 -179.55(15)
C2 C1 Si N1 45.3(14)
N2 C1 Si N3 16.56(13)
N1 C1 Si N3 -163.90(10)
C2 C1 Si N3 -118.6(14)
N1 C1 Si N2 179.55(15)
C2 C1 Si N2 -135.2(15)
N2 C1 Si N4 83.67(10)
N1 C1 Si N4 -96.78(10)
C2 C1 Si N4 -51.5(15)
N2 C1 Si C14 57.51(11)
N1 C1 Si C14 -122.94(10)
C2 C1 Si C14 -77.7(15)
N4 C14 Si N5 -88.70(10)
N3 C14 Si N5 96.32(10)
C15 C14 Si N5 21.3(15)
N4 C14 Si N6 178.41(10)
N3 C14 Si N6 3.42(13)
C15 C14 Si N6 -71.6(15)
N4 C14 Si N1 9.45(13)
N3 C14 Si N1 -165.54(10)
C15 C14 Si N1 119.4(15)
N4 C14 Si N3 174.99(15)
C15 C14 Si N3 -75.0(15)
N4 C14 Si N2 79.89(10)
N3 C14 Si N2 -95.10(10)
C15 C14 Si N2 -170.1(15)
N3 C14 Si N4 -174.99(15)
C15 C14 Si N4 110.0(15)
N4 C14 Si C1 51.07(11)
N3 C14 Si C1 -123.92(10)
C15 C14 Si C1 161.1(14)
